data_8102740
loop_
_publ_author_name
'Xiaochuan Li'
'Zhengzheng Guo'
'Young-A Son'
'Jiange Wang'
'Sheng Wang'

_publ_section_title
;
 Crystal structure of
 3,3'-(4-(4-bromophenyl)cyclopent-1-ene-1,2-diyl)-bis(2,5-dimethylthiophene),
 C23H23BrS2
;
_journal_issue 2
_journal_name_full 'Zeitschrift f\"ur Kristallographie - New Crystal Structures'
_journal_page_first 415
_journal_volume 225
_journal_year 2010
_chemical_formula_sum 'C23 H23 Br S2'
_chemical_formula_weight 443.44
_space_group_IT_number 14
_symmetry_cell_setting monoclinic
_symmetry_space_group_name_Hall '-P 2ybc'
_symmetry_space_group_name_H-M 'P 1 21/c 1'
_atom_sites_solution_hydrogens geom
_atom_sites_solution_primary direct
_atom_sites_solution_secondary difmap
_audit_creation_method SHELXL-97
_cell_angle_alpha 90.00
_cell_angle_beta 94.825(3)
_cell_angle_gamma 90.00
_cell_formula_units_Z 4
_cell_length_a 7.3409(19)
_cell_length_b 8.949(2)
_cell_length_c 32.747(9)
_cell_measurement_reflns_used 3626
_cell_measurement_temperature 291(2)
_cell_measurement_theta_max 25.65
_cell_measurement_theta_min 2.36
_cell_volume 2143.6(9)
_computing_cell_refinement 'Bruker SMART'
_computing_data_collection 'Bruker SMART'
_computing_data_reduction 'Bruker SAINT'
_computing_molecular_graphics 'Bruker SHELXTL'
_computing_publication_material 'Bruker SHELXTL'
_computing_structure_refinement 'SHELXL-97 (Sheldrick, 1997)'
_computing_structure_solution 'SHELXS-97 (Sheldrick, 1990)'
_diffrn_ambient_temperature 291(2)
_diffrn_measured_fraction_theta_full 0.983
_diffrn_measured_fraction_theta_max 0.983
_diffrn_measurement_device_type 'CCD area detector'
_diffrn_measurement_method 'phi and omega scans'
_diffrn_radiation_monochromator graphite
_diffrn_radiation_source 'fine-focus sealed tube'
_diffrn_radiation_type MoK\a
_diffrn_radiation_wavelength 0.71073
_diffrn_reflns_av_R_equivalents 0.0339
_diffrn_reflns_av_sigmaI/netI 0.0384
_diffrn_reflns_limit_h_max 8
_diffrn_reflns_limit_h_min -8
_diffrn_reflns_limit_k_max 10
_diffrn_reflns_limit_k_min -10
_diffrn_reflns_limit_l_max 39
_diffrn_reflns_limit_l_min -38
_diffrn_reflns_number 12809
_diffrn_reflns_theta_full 25.50
_diffrn_reflns_theta_max 25.50
_diffrn_reflns_theta_min 2.36
_diffrn_standards_number 0
_exptl_absorpt_coefficient_mu 2.116
_exptl_absorpt_correction_T_max 0.5195
_exptl_absorpt_correction_T_min 0.4362
_exptl_absorpt_correction_type multi-scan
_exptl_absorpt_process_details sadabs
_exptl_crystal_colour colourless
_exptl_crystal_density_diffrn 1.374
_exptl_crystal_density_method 'not measured'
_exptl_crystal_description block
_exptl_crystal_F_000 912
_exptl_crystal_size_max 0.47
_exptl_crystal_size_mid 0.38
_exptl_crystal_size_min 0.36
_refine_diff_density_max 0.750
_refine_diff_density_min -0.708
_refine_diff_density_rms 0.086
_refine_ls_extinction_method none
_refine_ls_goodness_of_fit_ref 1.095
_refine_ls_hydrogen_treatment constr
_refine_ls_matrix_type full
_refine_ls_number_parameters 239
_refine_ls_number_reflns 3908
_refine_ls_number_restraints 150
_refine_ls_restrained_S_all 1.096
_refine_ls_R_factor_all 0.0964
_refine_ls_R_factor_gt 0.0755
_refine_ls_shift/su_max 0.000
_refine_ls_shift/su_mean 0.000
_refine_ls_structure_factor_coef Fsqd
_refine_ls_weighting_details 'calc w=1/[\s^2^(Fo^2^)+(0.0079P)^2^+12.9866P] where P=(Fo^2^+2Fc^2^)/3'
_refine_ls_weighting_scheme calc
_refine_ls_wR_factor_gt 0.1697
_refine_ls_wR_factor_ref 0.1775
_reflns_number_gt 2915
_reflns_number_total 3908
_reflns_threshold_expression >2sigma(I)
_cod_data_source_file 1267-3029.cff
_cod_data_source_block b
_cod_depositor_comments
;
The following automatic conversions were performed:
'_symmetry_cell_setting' value 'Monoclinic' changed to 'monoclinic'
according to '/home/saulius/struct/CIF-dictionaries/cif_core.dic'
dictionary named 'cif_core.dic' version 2.4.1 from 2010-06-29.

Automatic conversion script
Id: cif_fix_enum 1555 2011-01-17 13:19:09Z saulius 
;
_cod_original_cell_volume 2143.7(10)
_cod_original_sg_symbol_H-M P2(1)/c
_cod_database_code 8102740

loop_
_symmetry_equiv_pos_as_xyz
'x, y, z'
'-x, y+1/2, -z+1/2'
'-x, -y, -z'
'x, -y-1/2, z-1/2'

loop_
_atom_site_label
_atom_site_type_symbol
_atom_site_fract_x
_atom_site_fract_y
_atom_site_fract_z
_atom_site_U_iso_or_equiv
_atom_site_adp_type
_atom_site_occupancy
_atom_site_symmetry_multiplicity
_atom_site_calc_flag
_atom_site_refinement_flags
_atom_site_disorder_assembly
_atom_site_disorder_group
Br1 Br 1.08974(14) 0.53488(15) 0.29661(3) 0.1098(5) Uani 1 1 d U . .
S1 S -0.2882(2) 0.4692(2) 0.08090(5) 0.0564(5) Uani 1 1 d . . .
S2 S 0.2523(2) 0.0738(2) 0.01136(5) 0.0549(5) Uani 1 1 d . . .
C1 C -0.1666(9) 0.6171(8) 0.1029(2) 0.0549(16) Uani 1 1 d U . .
C2 C -0.0052(9) 0.5678(7) 0.1212(2) 0.0516(15) Uani 1 1 d U . .
H2 H 0.0802 0.6315 0.1346 0.062 Uiso 1 1 calc R . .
C3 C 0.0232(8) 0.4117(7) 0.11831(19) 0.0440(13) Uani 1 1 d U . .
C4 C -0.1198(8) 0.3409(7) 0.09723(18) 0.0434(14) Uani 1 1 d U . .
C5 C -0.2388(13) 0.7749(9) 0.1003(3) 0.090(3) Uani 1 1 d U . .
H5A H -0.1826 0.8325 0.1227 0.135 Uiso 1 1 calc R . .
H5B H -0.3688 0.7738 0.1017 0.135 Uiso 1 1 calc R . .
H5C H -0.2109 0.8189 0.0748 0.135 Uiso 1 1 calc R . .
C6 C -0.1534(9) 0.1775(7) 0.0883(2) 0.0525(16) Uani 1 1 d U . .
H6A H -0.0989 0.1506 0.0637 0.079 Uiso 1 1 calc R . .
H6B H -0.2826 0.1592 0.0848 0.079 Uiso 1 1 calc R . .
H6C H -0.1002 0.1188 0.1108 0.079 Uiso 1 1 calc R . .
C7 C 0.1887(8) 0.3402(7) 0.13857(19) 0.0467(14) Uani 1 1 d U . .
C8 C 0.2654(9) 0.4031(9) 0.1798(2) 0.0625(18) Uani 1 1 d U . .
H8A H 0.1693 0.4155 0.1981 0.075 Uiso 1 1 calc R . .
H8B H 0.3241 0.4988 0.1763 0.075 Uiso 1 1 calc R . .
C9 C 0.4054(9) 0.2850(8) 0.1965(2) 0.0545(15) Uani 1 1 d U . .
H9 H 0.3436 0.2170 0.2143 0.065 Uiso 1 1 calc R . .
C10 C 0.4504(9) 0.1963(8) 0.15789(19) 0.0517(15) Uani 1 1 d U . .
H10A H 0.5655 0.2293 0.1484 0.062 Uiso 1 1 calc R . .
H10B H 0.4581 0.0901 0.1637 0.062 Uiso 1 1 calc R . .
C11 C 0.2925(8) 0.2296(7) 0.12600(19) 0.0438(13) Uani 1 1 d U . .
C12 C 0.2606(8) 0.2099(7) 0.04900(19) 0.0427(14) Uani 1 1 d U . .
C13 C 0.2793(8) 0.1480(7) 0.08685(19) 0.0414(13) Uani 1 1 d U . .
C14 C 0.2902(8) -0.0111(7) 0.0849(2) 0.0469(14) Uani 1 1 d U . .
H14 H 0.3067 -0.0708 0.1081 0.056 Uiso 1 1 calc R . .
C15 C 0.2745(9) -0.0681(7) 0.0465(2) 0.0526(16) Uani 1 1 d U . .
C16 C 0.2451(10) 0.3723(7) 0.0365(2) 0.0552(17) Uani 1 1 d U . .
H16A H 0.1189 0.3972 0.0298 0.083 Uiso 1 1 calc R . .
H16B H 0.3122 0.3888 0.0129 0.083 Uiso 1 1 calc R . .
H16C H 0.2944 0.4341 0.0587 0.083 Uiso 1 1 calc R . .
C17 C 0.2753(12) -0.2281(8) 0.0335(3) 0.076(2) Uani 1 1 d U . .
H17A H 0.2925 -0.2907 0.0573 0.114 Uiso 1 1 calc R . .
H17B H 0.3731 -0.2444 0.0164 0.114 Uiso 1 1 calc R . .
H17C H 0.1609 -0.2519 0.0186 0.114 Uiso 1 1 calc R . .
C18 C 0.5713(8) 0.3475(8) 0.22098(19) 0.0479(14) Uani 1 1 d U . .
C19 C 0.6125(10) 0.3049(8) 0.2614(2) 0.0590(17) Uani 1 1 d U . .
H19 H 0.5363 0.2376 0.2733 0.071 Uiso 1 1 calc R . .
C20 C 0.7646(10) 0.3601(9) 0.2844(2) 0.0658(18) Uani 1 1 d U . .
H20 H 0.7901 0.3307 0.3115 0.079 Uiso 1 1 calc R . .
C21 C 0.8781(9) 0.4594(9) 0.2665(2) 0.0558(16) Uani 1 1 d U . .
C22 C 0.8372(9) 0.5075(8) 0.2269(2) 0.0579(16) Uani 1 1 d U . .
H22 H 0.9110 0.5773 0.2153 0.069 Uiso 1 1 calc R . .
C23 C 0.6842(9) 0.4502(8) 0.20472(19) 0.0521(15) Uani 1 1 d U . .
H23 H 0.6569 0.4822 0.1779 0.063 Uiso 1 1 calc R . .

loop_
_atom_site_aniso_label
_atom_site_aniso_U_11
_atom_site_aniso_U_22
_atom_site_aniso_U_33
_atom_site_aniso_U_23
_atom_site_aniso_U_13
_atom_site_aniso_U_12
Br1 0.0790(6) 0.1565(11) 0.0891(7) -0.0264(7) -0.0217(5) -0.0346(7)
S1 0.0481(9) 0.0643(11) 0.0549(10) 0.0026(9) -0.0071(8) 0.0071(8)
S2 0.0649(11) 0.0531(10) 0.0473(10) -0.0123(8) 0.0089(8) -0.0014(9)
C1 0.053(4) 0.051(4) 0.060(4) 0.004(3) 0.003(3) 0.005(3)
C2 0.047(3) 0.048(3) 0.058(4) -0.007(3) -0.001(3) 0.000(3)
C3 0.039(3) 0.047(3) 0.046(3) -0.009(3) 0.006(2) 0.003(2)
C4 0.036(3) 0.051(3) 0.043(3) -0.007(3) 0.008(2) -0.002(3)
C5 0.108(7) 0.063(5) 0.095(7) 0.008(5) -0.017(5) 0.024(5)
C6 0.048(4) 0.056(4) 0.053(4) -0.012(3) 0.003(3) -0.006(3)
C7 0.040(3) 0.051(3) 0.049(3) -0.012(3) 0.001(3) 0.003(3)
C8 0.050(3) 0.074(4) 0.061(4) -0.027(3) -0.008(3) 0.019(3)
C9 0.045(3) 0.067(4) 0.050(3) -0.010(3) -0.003(3) 0.004(3)
C10 0.046(3) 0.053(4) 0.054(4) -0.008(3) -0.006(3) 0.009(3)
C11 0.041(3) 0.042(3) 0.048(3) -0.006(3) 0.003(2) 0.002(2)
C12 0.044(3) 0.038(3) 0.047(3) -0.006(3) 0.008(3) -0.002(3)
C13 0.037(3) 0.038(3) 0.049(3) -0.006(3) 0.003(2) 0.001(2)
C14 0.050(3) 0.038(3) 0.053(3) -0.002(3) 0.007(3) 0.008(3)
C15 0.057(4) 0.040(3) 0.062(4) -0.011(3) 0.011(3) 0.004(3)
C16 0.065(4) 0.046(4) 0.055(4) 0.008(3) 0.008(3) 0.000(3)
C17 0.102(6) 0.042(4) 0.083(6) -0.013(4) -0.002(5) 0.002(4)
C18 0.046(3) 0.057(3) 0.040(3) -0.003(3) 0.000(3) 0.007(3)
C19 0.064(4) 0.067(4) 0.046(3) 0.006(3) 0.004(3) -0.010(3)
C20 0.071(4) 0.081(4) 0.041(4) 0.007(3) -0.017(3) -0.004(4)
C21 0.047(3) 0.072(4) 0.047(3) -0.010(3) -0.001(3) -0.001(3)
C22 0.050(3) 0.068(4) 0.056(4) 0.001(3) 0.009(3) -0.006(3)
C23 0.052(3) 0.064(4) 0.040(3) 0.003(3) 0.004(3) 0.009(3)

loop_
_atom_type_symbol
_atom_type_description
_atom_type_scat_dispersion_real
_atom_type_scat_dispersion_imag
_atom_type_scat_source
C C 0.0033 0.0016 'International Tables Vol C Tables 4.2.6.8 and 6.1.1.4'
H H 0.0000 0.0000 'International Tables Vol C Tables 4.2.6.8 and 6.1.1.4'
S S 0.1246 0.1234 'International Tables Vol C Tables 4.2.6.8 and 6.1.1.4'
Br Br -0.2901 2.4595 'International Tables Vol C Tables 4.2.6.8 and 6.1.1.4'

loop_
_geom_angle_atom_site_label_1
_geom_angle_atom_site_label_2
_geom_angle_atom_site_label_3
_geom_angle
_geom_angle_site_symmetry_1
_geom_angle_site_symmetry_3
_geom_angle_publ_flag
C1 S1 C4 92.8(3) . . ?
C15 S2 C12 92.7(3) . . ?
C2 C1 C5 128.3(7) . . ?
C2 C1 S1 109.8(5) . . ?
C5 C1 S1 122.0(6) . . ?
C1 C2 C3 114.8(6) . . ?
C1 C2 H2 122.6 . . ?
C3 C2 H2 122.6 . . ?
C4 C3 C2 112.4(6) . . ?
C4 C3 C7 126.5(6) . . ?
C2 C3 C7 121.1(6) . . ?
C3 C4 C6 131.0(6) . . ?
C3 C4 S1 110.3(5) . . ?
C6 C4 S1 118.7(5) . . ?
C1 C5 H5A 109.5 . . ?
C1 C5 H5B 109.5 . . ?
H5A C5 H5B 109.5 . . ?
C1 C5 H5C 109.5 . . ?
H5A C5 H5C 109.5 . . ?
H5B C5 H5C 109.5 . . ?
C4 C6 H6A 109.5 . . ?
C4 C6 H6B 109.5 . . ?
H6A C6 H6B 109.5 . . ?
C4 C6 H6C 109.5 . . ?
H6A C6 H6C 109.5 . . ?
H6B C6 H6C 109.5 . . ?
C11 C7 C3 130.6(6) . . ?
C11 C7 C8 111.6(5) . . ?
C3 C7 C8 117.7(5) . . ?
C7 C8 C9 104.3(5) . . ?
C7 C8 H8A 110.9 . . ?
C9 C8 H8A 110.9 . . ?
C7 C8 H8B 110.9 . . ?
C9 C8 H8B 110.9 . . ?
H8A C8 H8B 108.9 . . ?
C18 C9 C8 114.8(6) . . ?
C18 C9 C10 113.9(5) . . ?
C8 C9 C10 104.0(5) . . ?
C18 C9 H9 107.9 . . ?
C8 C9 H9 107.9 . . ?
C10 C9 H9 107.9 . . ?
C11 C10 C9 104.9(5) . . ?
C11 C10 H10A 110.8 . . ?
C9 C10 H10A 110.8 . . ?
C11 C10 H10B 110.8 . . ?
C9 C10 H10B 110.8 . . ?
H10A C10 H10B 108.8 . . ?
C7 C11 C13 129.7(6) . . ?
C7 C11 C10 110.8(5) . . ?
C13 C11 C10 119.4(5) . . ?
C13 C12 C16 129.9(6) . . ?
C13 C12 S2 111.0(5) . . ?
C16 C12 S2 119.1(5) . . ?
C12 C13 C14 111.6(6) . . ?
C12 C13 C11 126.1(6) . . ?
C14 C13 C11 122.3(6) . . ?
C15 C14 C13 114.7(6) . . ?
C15 C14 H14 122.7 . . ?
C13 C14 H14 122.7 . . ?
C14 C15 C17 128.5(7) . . ?
C14 C15 S2 109.9(5) . . ?
C17 C15 S2 121.5(6) . . ?
C12 C16 H16A 109.5 . . ?
C12 C16 H16B 109.5 . . ?
H16A C16 H16B 109.5 . . ?
C12 C16 H16C 109.5 . . ?
H16A C16 H16C 109.5 . . ?
H16B C16 H16C 109.5 . . ?
C15 C17 H17A 109.5 . . ?
C15 C17 H17B 109.5 . . ?
H17A C17 H17B 109.5 . . ?
C15 C17 H17C 109.5 . . ?
H17A C17 H17C 109.5 . . ?
H17B C17 H17C 109.5 . . ?
C23 C18 C19 117.6(6) . . ?
C23 C18 C9 121.9(6) . . ?
C19 C18 C9 120.5(6) . . ?
C20 C19 C18 121.5(7) . . ?
C20 C19 H19 119.2 . . ?
C18 C19 H19 119.2 . . ?
C21 C20 C19 119.1(6) . . ?
C21 C20 H20 120.4 . . ?
C19 C20 H20 120.4 . . ?
C22 C21 C20 120.6(6) . . ?
C22 C21 Br1 118.9(5) . . ?
C20 C21 Br1 120.5(5) . . ?
C21 C22 C23 118.9(7) . . ?
C21 C22 H22 120.6 . . ?
C23 C22 H22 120.6 . . ?
C18 C23 C22 122.2(6) . . ?
C18 C23 H23 118.9 . . ?
C22 C23 H23 118.9 . . ?

loop_
_geom_bond_atom_site_label_1
_geom_bond_atom_site_label_2
_geom_bond_distance
_geom_bond_site_symmetry_2
_geom_bond_publ_flag
Br1 C21 1.893(6) . ?
S1 C1 1.720(7) . ?
S1 C4 1.738(6) . ?
S2 C15 1.711(7) . ?
S2 C12 1.730(6) . ?
C1 C2 1.356(9) . ?
C1 C5 1.509(10) . ?
C2 C3 1.417(9) . ?
C2 H2 0.9300 . ?
C3 C4 1.363(8) . ?
C3 C7 1.480(8) . ?
C4 C6 1.507(9) . ?
C5 H5A 0.9600 . ?
C5 H5B 0.9600 . ?
C5 H5C 0.9600 . ?
C6 H6A 0.9600 . ?
C6 H6B 0.9600 . ?
C6 H6C 0.9600 . ?
C7 C11 1.335(8) . ?
C7 C8 1.526(9) . ?
C8 C9 1.542(9) . ?
C8 H8A 0.9700 . ?
C8 H8B 0.9700 . ?
C9 C18 1.508(9) . ?
C9 C10 1.552(9) . ?
C9 H9 0.9800 . ?
C10 C11 1.523(8) . ?
C10 H10A 0.9700 . ?
C10 H10B 0.9700 . ?
C11 C13 1.472(8) . ?
C12 C13 1.354(8) . ?
C12 C16 1.513(9) . ?
C13 C14 1.428(8) . ?
C14 C15 1.352(9) . ?
C14 H14 0.9300 . ?
C15 C17 1.493(9) . ?
C16 H16A 0.9600 . ?
C16 H16B 0.9600 . ?
C16 H16C 0.9600 . ?
C17 H17A 0.9600 . ?
C17 H17B 0.9600 . ?
C17 H17C 0.9600 . ?
C18 C23 1.374(9) . ?
C18 C19 1.386(9) . ?
C19 C20 1.385(9) . ?
C19 H19 0.9300 . ?
C20 C21 1.382(10) . ?
C20 H20 0.9300 . ?
C21 C22 1.375(9) . ?
C22 C23 1.384(9) . ?
C22 H22 0.9300 . ?
C23 H23 0.9300 . ?

loop_
_cod_related_entry_id
_cod_related_entry_database
_cod_related_entry_code
1 ChemSpider 30653990
